data_4316065
loop_
_publ_author_name
'Ren-Chun Zhang'
'Hua-Gang Yao'
'Shou-Hua Ji'
'Mei-Chen Liu'
'Min Ji'
'Yong-Lin An'

_publ_section_title
;
 Copper-Rich Framework Sulfides: A4Cu8Ge3S12 (A = K, Rb) with Cubic
 Perovskite Structure
;
_journal_name_full 'Inorganic Chemistry'
_journal_page_first 6372
_journal_page_last 6374
_journal_paper_doi 10.1021/ic100690q
_journal_volume 49
_journal_year 2010
_chemical_formula_sum 'Cu32 Ge12 Rb16 S48'
_chemical_formula_weight 5810.76
_chemical_name_systematic
; 
 ? 
;
_space_group_IT_number 226
_symmetry_cell_setting cubic
_symmetry_space_group_name_Hall '-F 4a 2 3'
_symmetry_space_group_name_H-M 'F m -3 c'
_atom_sites_solution_hydrogens none
_atom_sites_solution_primary direct
_atom_sites_solution_secondary difmap
_audit_creation_method SHELXL-97
_cell_angle_alpha 90.00
_cell_angle_beta 90.00
_cell_angle_gamma 90.00
_cell_formula_units_Z 2
_cell_length_a 17.5112(12)
_cell_length_b 17.5112(12)
_cell_length_c 17.5112(12)
_cell_measurement_reflns_used 1512
_cell_measurement_temperature 293(2)
_cell_measurement_theta_max 27.196
_cell_measurement_theta_min 2.315
_cell_volume 5369.7(6)
_computing_cell_refinement 'Bruker SMART'
_computing_data_collection 'Bruker SMART'
_computing_data_reduction 'Bruker SMART'
_computing_structure_refinement 'SHELXL-97 (Sheldrick, 1997)'
_computing_structure_solution 'SHELXS-97 (Sheldrick, 1990)'
_diffrn_ambient_temperature 293(2)
_diffrn_measured_fraction_theta_full 0.985
_diffrn_measured_fraction_theta_max 0.985
_diffrn_measurement_device_type 'Smart Apex II CCD'
_diffrn_measurement_method 'phi and omega scans'
_diffrn_radiation_monochromator graphite
_diffrn_radiation_source 'fine-focus sealed tube'
_diffrn_radiation_type MoK\a
_diffrn_radiation_wavelength 0.71073
_diffrn_reflns_av_R_equivalents 0.0450
_diffrn_reflns_av_sigmaI/netI 0.0334
_diffrn_reflns_limit_h_max 22
_diffrn_reflns_limit_h_min -22
_diffrn_reflns_limit_k_max 23
_diffrn_reflns_limit_k_min -23
_diffrn_reflns_limit_l_max 17
_diffrn_reflns_limit_l_min -22
_diffrn_reflns_number 5816
_diffrn_reflns_theta_full 28.86
_diffrn_reflns_theta_max 28.86
_diffrn_reflns_theta_min 2.32
_exptl_absorpt_coefficient_mu 17.634
_exptl_absorpt_correction_type none
_exptl_crystal_colour yellow
_exptl_crystal_density_diffrn 3.594
_exptl_crystal_density_method 'not measured'
_exptl_crystal_description block
_exptl_crystal_F_000 5344
_exptl_crystal_size_max 0.15
_exptl_crystal_size_mid 0.15
_exptl_crystal_size_min 0.15
_refine_diff_density_max 2.706
_refine_diff_density_min -2.194
_refine_diff_density_rms 0.438
_refine_ls_extinction_coef none
_refine_ls_extinction_method none
_refine_ls_goodness_of_fit_ref 1.037
_refine_ls_hydrogen_treatment none
_refine_ls_matrix_type full
_refine_ls_number_parameters 15
_refine_ls_number_reflns 328
_refine_ls_number_restraints 0
_refine_ls_restrained_S_all 1.037
_refine_ls_R_factor_all 0.0676
_refine_ls_R_factor_gt 0.0615
_refine_ls_shift/su_max 0.000
_refine_ls_shift/su_mean 0.000
_refine_ls_structure_factor_coef Fsqd
_refine_ls_weighting_details 'calc w=1/[\s^2^(Fo^2^)+(0.2800P)^2^+0.0000P] where P=(Fo^2^+2Fc^2^)/3'
_refine_ls_weighting_scheme calc
_refine_ls_wR_factor_gt 0.1806
_refine_ls_wR_factor_ref 0.2043
_reflns_number_gt 237
_reflns_number_total 328
_reflns_threshold_expression >2sigma(I)
_cod_data_source_file ic100690q_si_001_2.cif
_cod_data_source_block Rb4Cu8Ge3S12
_cod_database_code 4316065

loop_
_symmetry_equiv_pos_as_xyz
'x, y, z'
'-x, -y, z'
'-x, y, -z'
'x, -y, -z'
'z, x, y'
'z, -x, -y'
'-z, -x, y'
'-z, x, -y'
'y, z, x'
'-y, z, -x'
'y, -z, -x'
'-y, -z, x'
'y+1/2, x+1/2, -z+1/2'
'-y+1/2, -x+1/2, -z+1/2'
'y+1/2, -x+1/2, z+1/2'
'-y+1/2, x+1/2, z+1/2'
'x+1/2, z+1/2, -y+1/2'
'-x+1/2, z+1/2, y+1/2'
'-x+1/2, -z+1/2, -y+1/2'
'x+1/2, -z+1/2, y+1/2'
'z+1/2, y+1/2, -x+1/2'
'z+1/2, -y+1/2, x+1/2'
'-z+1/2, y+1/2, x+1/2'
'-z+1/2, -y+1/2, -x+1/2'
'x, y+1/2, z+1/2'
'-x, -y+1/2, z+1/2'
'-x, y+1/2, -z+1/2'
'x, -y+1/2, -z+1/2'
'z, x+1/2, y+1/2'
'z, -x+1/2, -y+1/2'
'-z, -x+1/2, y+1/2'
'-z, x+1/2, -y+1/2'
'y, z+1/2, x+1/2'
'-y, z+1/2, -x+1/2'
'y, -z+1/2, -x+1/2'
'-y, -z+1/2, x+1/2'
'y+1/2, x+1, -z+1'
'-y+1/2, -x+1, -z+1'
'y+1/2, -x+1, z+1'
'-y+1/2, x+1, z+1'
'x+1/2, z+1, -y+1'
'-x+1/2, z+1, y+1'
'-x+1/2, -z+1, -y+1'
'x+1/2, -z+1, y+1'
'z+1/2, y+1, -x+1'
'z+1/2, -y+1, x+1'
'-z+1/2, y+1, x+1'
'-z+1/2, -y+1, -x+1'
'x+1/2, y, z+1/2'
'-x+1/2, -y, z+1/2'
'-x+1/2, y, -z+1/2'
'x+1/2, -y, -z+1/2'
'z+1/2, x, y+1/2'
'z+1/2, -x, -y+1/2'
'-z+1/2, -x, y+1/2'
'-z+1/2, x, -y+1/2'
'y+1/2, z, x+1/2'
'-y+1/2, z, -x+1/2'
'y+1/2, -z, -x+1/2'
'-y+1/2, -z, x+1/2'
'y+1, x+1/2, -z+1'
'-y+1, -x+1/2, -z+1'
'y+1, -x+1/2, z+1'
'-y+1, x+1/2, z+1'
'x+1, z+1/2, -y+1'
'-x+1, z+1/2, y+1'
'-x+1, -z+1/2, -y+1'
'x+1, -z+1/2, y+1'
'z+1, y+1/2, -x+1'
'z+1, -y+1/2, x+1'
'-z+1, y+1/2, x+1'
'-z+1, -y+1/2, -x+1'
'x+1/2, y+1/2, z'
'-x+1/2, -y+1/2, z'
'-x+1/2, y+1/2, -z'
'x+1/2, -y+1/2, -z'
'z+1/2, x+1/2, y'
'z+1/2, -x+1/2, -y'
'-z+1/2, -x+1/2, y'
'-z+1/2, x+1/2, -y'
'y+1/2, z+1/2, x'
'-y+1/2, z+1/2, -x'
'y+1/2, -z+1/2, -x'
'-y+1/2, -z+1/2, x'
'y+1, x+1, -z+1/2'
'-y+1, -x+1, -z+1/2'
'y+1, -x+1, z+1/2'
'-y+1, x+1, z+1/2'
'x+1, z+1, -y+1/2'
'-x+1, z+1, y+1/2'
'-x+1, -z+1, -y+1/2'
'x+1, -z+1, y+1/2'
'z+1, y+1, -x+1/2'
'z+1, -y+1, x+1/2'
'-z+1, y+1, x+1/2'
'-z+1, -y+1, -x+1/2'
'-x, -y, -z'
'x, y, -z'
'x, -y, z'
'-x, y, z'
'-z, -x, -y'
'-z, x, y'
'z, x, -y'
'z, -x, y'
'-y, -z, -x'
'y, -z, x'
'-y, z, x'
'y, z, -x'
'-y-1/2, -x-1/2, z-1/2'
'y-1/2, x-1/2, z-1/2'
'-y-1/2, x-1/2, -z-1/2'
'y-1/2, -x-1/2, -z-1/2'
'-x-1/2, -z-1/2, y-1/2'
'x-1/2, -z-1/2, -y-1/2'
'x-1/2, z-1/2, y-1/2'
'-x-1/2, z-1/2, -y-1/2'
'-z-1/2, -y-1/2, x-1/2'
'-z-1/2, y-1/2, -x-1/2'
'z-1/2, -y-1/2, -x-1/2'
'z-1/2, y-1/2, x-1/2'
'-x, -y+1/2, -z+1/2'
'x, y+1/2, -z+1/2'
'x, -y+1/2, z+1/2'
'-x, y+1/2, z+1/2'
'-z, -x+1/2, -y+1/2'
'-z, x+1/2, y+1/2'
'z, x+1/2, -y+1/2'
'z, -x+1/2, y+1/2'
'-y, -z+1/2, -x+1/2'
'y, -z+1/2, x+1/2'
'-y, z+1/2, x+1/2'
'y, z+1/2, -x+1/2'
'-y-1/2, -x, z'
'y-1/2, x, z'
'-y-1/2, x, -z'
'y-1/2, -x, -z'
'-x-1/2, -z, y'
'x-1/2, -z, -y'
'x-1/2, z, y'
'-x-1/2, z, -y'
'-z-1/2, -y, x'
'-z-1/2, y, -x'
'z-1/2, -y, -x'
'z-1/2, y, x'
'-x+1/2, -y, -z+1/2'
'x+1/2, y, -z+1/2'
'x+1/2, -y, z+1/2'
'-x+1/2, y, z+1/2'
'-z+1/2, -x, -y+1/2'
'-z+1/2, x, y+1/2'
'z+1/2, x, -y+1/2'
'z+1/2, -x, y+1/2'
'-y+1/2, -z, -x+1/2'
'y+1/2, -z, x+1/2'
'-y+1/2, z, x+1/2'
'y+1/2, z, -x+1/2'
'-y, -x-1/2, z'
'y, x-1/2, z'
'-y, x-1/2, -z'
'y, -x-1/2, -z'
'-x, -z-1/2, y'
'x, -z-1/2, -y'
'x, z-1/2, y'
'-x, z-1/2, -y'
'-z, -y-1/2, x'
'-z, y-1/2, -x'
'z, -y-1/2, -x'
'z, y-1/2, x'
'-x+1/2, -y+1/2, -z'
'x+1/2, y+1/2, -z'
'x+1/2, -y+1/2, z'
'-x+1/2, y+1/2, z'
'-z+1/2, -x+1/2, -y'
'-z+1/2, x+1/2, y'
'z+1/2, x+1/2, -y'
'z+1/2, -x+1/2, y'
'-y+1/2, -z+1/2, -x'
'y+1/2, -z+1/2, x'
'-y+1/2, z+1/2, x'
'y+1/2, z+1/2, -x'
'-y, -x, z-1/2'
'y, x, z-1/2'
'-y, x, -z-1/2'
'y, -x, -z-1/2'
'-x, -z, y-1/2'
'x, -z, -y-1/2'
'x, z, y-1/2'
'-x, z, -y-1/2'
'-z, -y, x-1/2'
'-z, y, -x-1/2'
'z, -y, -x-1/2'
'z, y, x-1/2'

loop_
_atom_site_label
_atom_site_type_symbol
_atom_site_fract_x
_atom_site_fract_y
_atom_site_fract_z
_atom_site_U_iso_or_equiv
_atom_site_adp_type
_atom_site_occupancy
_atom_site_symmetry_multiplicity
_atom_site_calc_flag
_atom_site_refinement_flags
_atom_site_disorder_assembly
_atom_site_disorder_group
Ge1 Ge 0.0000 0.5000 0.2500 0.0186(17) Uani 1 8 d S . .
Cu1 Cu 0.08920(14) 0.58920(14) 0.08920(14) 0.034(2) Uani 1 3 d S . .
S1 S 0.0000 0.6054(3) 0.1795(3) 0.028(2) Uani 1 2 d S . .
Rb1 Rb -0.0891(15) 0.7500 0.2500 0.086(17) Uani 0.66666 4 d SP . .

loop_
_atom_site_aniso_label
_atom_site_aniso_U_11
_atom_site_aniso_U_22
_atom_site_aniso_U_33
_atom_site_aniso_U_23
_atom_site_aniso_U_13
_atom_site_aniso_U_12
Ge1 0.0203(19) 0.0203(19) 0.015(2) 0.000 0.000 0.000
Cu1 0.034(2) 0.034(2) 0.034(2) 0.0038(8) 0.0038(8) 0.0038(8)
S1 0.035(3) 0.026(3) 0.023(3) 0.001(2) 0.000 0.000
Rb1 0.121(13) 0.069(5) 0.069(5) 0.000 0.000 0.000

loop_
_atom_type_symbol
_atom_type_description
_atom_type_scat_dispersion_real
_atom_type_scat_dispersion_imag
_atom_type_scat_source
Cu Cu 0.3201 1.2651 'International Tables Vol C Tables 4.2.6.8 and 6.1.1.4'
Ge Ge 0.1547 1.8001 'International Tables Vol C Tables 4.2.6.8 and 6.1.1.4'
Rb Rb -0.9393 2.9676 'International Tables Vol C Tables 4.2.6.8 and 6.1.1.4'
S S 0.1246 0.1234 'International Tables Vol C Tables 4.2.6.8 and 6.1.1.4'

loop_
_geom_angle_atom_site_label_1
_geom_angle_atom_site_label_2
_geom_angle_atom_site_label_3
_geom_angle
_geom_angle_site_symmetry_1
_geom_angle_site_symmetry_3
_geom_angle_publ_flag
S1 Ge1 S1 112.5(3) 14 13_455 ?
S1 Ge1 S1 107.98(14) 14 2_565 ?
S1 Ge1 S1 107.98(14) 13_455 2_565 ?
S1 Ge1 S1 107.98(14) 14 . ?
S1 Ge1 S1 107.98(14) 13_455 . ?
S1 Ge1 S1 112.5(3) 2_565 . ?
S1 Cu1 S1 119.39(4) 81_455 . ?
S1 Cu1 S1 119.39(4) 81_455 29_554 ?
S1 Cu1 S1 119.39(4) . 29_554 ?
Ge1 S1 Cu1 106.66(18) . 100 ?
Ge1 S1 Cu1 106.66(18) . . ?
Cu1 S1 Cu1 88.4(3) 100 . ?

loop_
_geom_bond_atom_site_label_1
_geom_bond_atom_site_label_2
_geom_bond_distance
_geom_bond_site_symmetry_2
_geom_bond_publ_flag
Ge1 S1 2.221(5) 14 ?
Ge1 S1 2.221(5) 13_455 ?
Ge1 S1 2.221(5) 2_565 ?
Ge1 S1 2.221(5) . ?
Cu1 S1 2.241(4) 81_455 ?
Cu1 S1 2.241(4) . ?
Cu1 S1 2.241(4) 29_554 ?
S1 Cu1 2.241(4) 100 ?
